data_9011274
loop_
_publ_author_name
'Hansen, N. K.'
'Protas, J.'
'Marnier, G.'

_publ_section_title
;
 The electron-density distribution in KTiOPO4
;
_journal_issue 5
_journal_name_full 'Acta Crystallographica, Section B'
_journal_page_first 660
_journal_page_last 672
_journal_paper_doi 10.1107/S0108768191004135
_journal_volume 47
_journal_year 1991
_chemical_formula_structural KTiOPO4
_chemical_formula_sum 'K O5 P Ti'
_space_group_IT_number 33
_symmetry_space_group_name_Hall 'P 2c -2n'
_symmetry_space_group_name_H-M 'P n a 21'
_cell_angle_alpha 90
_cell_angle_beta 90
_cell_angle_gamma 90
_cell_formula_units_Z 8
_cell_length_a 12.8209
_cell_length_b 6.4052
_cell_length_c 10.5932
_cell_volume 869.918
_database_code_amcsd 0009854
_exptl_crystal_density_diffrn 3.023
_cod_original_formula_sum 'K Ti P O5'
_cod_database_code 9011274
_amcsd_formula_title KTiOPO4

loop_
_space_group_symop_operation_xyz
x,y,z
1/2+x,1/2-y,z
1/2-x,1/2+y,1/2+z
-x,-y,1/2+z

loop_
_atom_site_aniso_label
_atom_site_aniso_U_11
_atom_site_aniso_U_22
_atom_site_aniso_U_33
_atom_site_aniso_U_12
_atom_site_aniso_U_13
_atom_site_aniso_U_23
K1 0.02266 0.01028 0.02024 0.00433 0.00551 0.00104
K2 0.01264 0.02047 0.02338 0.00516 -0.00016 -0.00014
Ti1 0.00493 0.00453 0.00426 -0.00013 -0.00027 0.00061
Ti2 0.00453 0.00501 0.00402 -0.00027 0.00051 -0.00012
P1 0.00367 0.00538 0.00478 -0.00004 -0.00068 0.00024
P2 0.00614 0.00390 0.00435 -0.00027 0.00033 -0.00065
O1 0.00822 0.00963 0.00786 -0.00150 -0.00209 0.00388
O2 0.00766 0.01018 0.00767 0.00132 -0.00268 -0.00324
O3 0.00443 0.00754 0.00959 -0.00117 0.00027 0.00105
O4 0.00442 0.00866 0.01094 0.00140 0.00010 -0.00091
O5 0.00910 0.00464 0.00955 -0.00134 0.00208 0.00003
O6 0.01054 0.00473 0.01123 0.00134 -0.00218 0.00021
O7 0.00947 0.00891 0.00707 0.00203 -0.00270 -0.00336
O8 0.01007 0.00959 0.00675 -0.00263 0.00339 -0.00331
OT1 0.00755 0.00789 0.00688 0.00039 0.00207 0.00228
OT2 0.00825 0.00824 0.00747 -0.00067 0.00292 0.00170

loop_
_atom_site_label
_atom_site_fract_x
_atom_site_fract_y
_atom_site_fract_z
_atom_site_type_symbol
_atom_site_attached_hydrogens
K1 0.37709 0.77988 0.31023 K 0
K2 0.10569 0.70040 0.06486 K 0
Ti1 0.37293 0.50001 0.00000 Ti 0
Ti2 0.24666 0.26941 0.25129 Ti 0
P1 0.49805 0.33625 0.25987 P 0
P2 0.18083 0.50209 0.51241 P 0
O1 0.48570 0.48655 0.14995 O 0
O2 0.50992 0.46518 0.38292 O 0
O3 0.40031 0.19910 0.27915 O 0
O4 0.59353 0.19344 0.24046 O 0
O5 0.11248 0.31096 0.54089 O 0
O6 0.11145 0.69164 0.48694 O 0
O7 0.25276 0.53953 0.62766 O 0
O8 0.25294 0.46089 0.39915 O 0
OT1 0.27529 0.46681 0.14324 O 0
OT2 0.27623 0.54109 -0.11024 O 0

loop_
_cod_changelog_entry_id
_cod_changelog_entry_author
_cod_changelog_entry_date
_cod_changelog_entry_text
1
;cod-tools version 3.8.0
Id: cif_guess_AMCSD_atom_types 9581 2023-05-17 12:35:41Z saulius
;
2023-05-23T09:22:08+03:00
;Derived atom types and hydrogen counts
from atom names that follow the AMCSD naming convention
(Wat == water, O-H == hydroxyl).
;

loop_
_cod_related_entry_id
_cod_related_entry_database
_cod_related_entry_code
1 AMCSD 0009854
